data_7027192
loop_
_publ_author_name
'Walsdorff, Christian'
'Park, Sunyoung'
'Kim, Jeongho'
'Heo, Jungseok'
'Park, Ki-Min'
'Oh, Jinho'
'Kim, Kimoon'

_publ_section_title
;
 Co-ordination chemistry of CuI with
 1,3,5-tris[bis(pyridin-2-ylmethyl)aminomethyl]-2,4,6-triethylbenzene, a
 conformationally constrained trinucleating ligand
;
_journal_issue 6
_journal_name_full 'Journal of the Chemical Society, Dalton Transactions'
_journal_page_first 923
_journal_paper_doi 10.1039/a809179j
_journal_year 1999
_chemical_formula_sum 'C52 H59 B2 Cl2 Cu2 F8 N9'
_chemical_formula_weight 1181.68
_chemical_name_common '[LCu2](BF4)2-CH2Cl2'
_chemical_name_systematic
;
 ?
;
_space_group_IT_number 14
_symmetry_cell_setting monoclinic
_symmetry_space_group_name_Hall '-P 2ybc'
_symmetry_space_group_name_H-M 'P 1 21/c 1'
_atom_sites_solution_hydrogens geom
_atom_sites_solution_primary direct
_atom_sites_solution_secondary difmap
_audit_creation_method SHELXL-97
_cell_angle_alpha 90.00
_cell_angle_beta 92.45(5)
_cell_angle_gamma 90.00
_cell_formula_units_Z 4
_cell_length_a 10.034(4)
_cell_length_b 27.69(3)
_cell_length_c 19.83(2)
_cell_measurement_reflns_used 21943
_cell_measurement_temperature 188(2)
_cell_measurement_theta_max 24.16
_cell_measurement_theta_min 1.79
_cell_volume 5505(8)
_computing_cell_refinement 'Bruker SMART'
_computing_data_collection 'Bruker SMART'
_computing_data_reduction 'Bruker SHELXTL'
_computing_molecular_graphics 'Bruker SHELXTL'
_computing_publication_material 'Bruker SHELXTL'
_computing_structure_refinement 'SHELXL-97 (Sheldrick, 1997)'
_computing_structure_solution 'SHELXS-97 (Sheldrick, 1990)'
_diffrn_ambient_temperature 188(2)
_diffrn_measured_fraction_theta_full 0.987
_diffrn_measured_fraction_theta_max 0.987
_diffrn_measurement_device_type 'CCD area detector'
_diffrn_measurement_method 'phi and omega scans'
_diffrn_radiation_monochromator graphite
_diffrn_radiation_source 'fine-focus sealed tube'
_diffrn_radiation_type MoK\a
_diffrn_radiation_wavelength 0.71073
_diffrn_reflns_av_R_equivalents 0.0694
_diffrn_reflns_av_sigmaI/netI 0.0790
_diffrn_reflns_limit_h_max 11
_diffrn_reflns_limit_h_min -11
_diffrn_reflns_limit_k_max 31
_diffrn_reflns_limit_k_min -31
_diffrn_reflns_limit_l_max 13
_diffrn_reflns_limit_l_min -22
_diffrn_reflns_number 21943
_diffrn_reflns_theta_full 24.16
_diffrn_reflns_theta_max 24.16
_diffrn_reflns_theta_min 1.79
_exptl_absorpt_coefficient_mu 0.941
_exptl_absorpt_correction_type 'Semi-empirical from psi-scans (SADABS)'
_exptl_crystal_colour yellow
_exptl_crystal_density_diffrn 1.426
_exptl_crystal_density_method 'not measured'
_exptl_crystal_description plate
_exptl_crystal_F_000 2432
_exptl_crystal_size_max 0.05
_exptl_crystal_size_mid 0.3
_exptl_crystal_size_min 0.3
_refine_diff_density_max 0.561
_refine_diff_density_min -0.660
_refine_diff_density_rms 0.088
_refine_ls_extinction_method none
_refine_ls_goodness_of_fit_ref 1.181
_refine_ls_hydrogen_treatment mixed
_refine_ls_matrix_type full
_refine_ls_number_parameters 704
_refine_ls_number_reflns 8689
_refine_ls_number_restraints 21
_refine_ls_restrained_S_all 1.181
_refine_ls_R_factor_all 0.1300
_refine_ls_R_factor_gt 0.0783
_refine_ls_shift/su_max 0.015
_refine_ls_shift/su_mean 0.001
_refine_ls_structure_factor_coef Fsqd
_refine_ls_weighting_details 'calc w=1/[\s^2^(Fo^2^)+(0.0264P)^2^+20.2700P] where P=(Fo^2^+2Fc^2^)/3'
_refine_ls_weighting_scheme calc
_refine_ls_wR_factor_gt 0.1368
_refine_ls_wR_factor_ref 0.1602
_reflns_number_gt 5799
_reflns_number_total 8689
_reflns_threshold_expression >2sigma(I)
_cod_data_source_file 809179jsup1.cif
_cod_data_source_block 5
_cod_depositor_comments
;
The following automatic conversions were performed:

'_symmetry_cell_setting' value 'Monoclinic' changed to 'monoclinic'
according to /home/saulius/struct/CIF-dictionaries/cif_core.dic
dictionary named 'cif_core.dic' version 2.4.2 from 2011-04-26.

Automatic conversion script
Id: cif_fix_values 1891 2012-01-12 08:04:46Z andrius 
;
_cod_original_cell_volume 5506(8)
_cod_original_sg_symbol_H-M P2(1)/c
_cod_database_code 7027192

loop_
_symmetry_equiv_pos_as_xyz
'x, y, z'
'-x, y+1/2, -z+1/2'
'-x, -y, -z'
'x, -y-1/2, z-1/2'

loop_
_atom_site_label
_atom_site_type_symbol
_atom_site_fract_x
_atom_site_fract_y
_atom_site_fract_z
_atom_site_U_iso_or_equiv
_atom_site_adp_type
_atom_site_occupancy
_atom_site_symmetry_multiplicity
_atom_site_calc_flag
_atom_site_refinement_flags
_atom_site_disorder_assembly
_atom_site_disorder_group
Cu1 Cu 0.07521(8) 0.71881(3) 0.74444(4) 0.0358(2) Uani 1 1 d . . .
Cu2 Cu 0.14922(8) 1.00538(3) 0.72086(4) 0.0351(2) Uani 1 1 d . . .
N1 N 0.2074(5) 0.85401(17) 0.6397(2) 0.0275(12) Uani 1 1 d . . .
N2 N -0.1369(5) 0.75782(18) 0.7737(3) 0.0305(12) Uani 1 1 d . . .
N3 N -0.0883(5) 0.98417(17) 0.7460(2) 0.0288(12) Uani 1 1 d . . .
N4 N 0.2948(5) 0.98215(17) 0.6617(3) 0.0305(12) Uani 1 1 d . . .
N5 N 0.2293(5) 0.72549(18) 0.6825(2) 0.0312(13) Uani 1 1 d . . .
N6 N 0.1168(5) 0.74649(18) 0.8369(3) 0.0333(13) Uani 1 1 d . . .
N7 N -0.0638(5) 0.66900(18) 0.7194(3) 0.0379(14) Uani 1 1 d . . .
N8 N 0.1657(5) 0.98431(18) 0.8170(3) 0.0341(13) Uani 1 1 d . . .
N9 N 0.0464(5) 1.06210(18) 0.6809(3) 0.0339(13) Uani 1 1 d . . .
C1 C -0.0361(6) 0.8591(2) 0.6153(3) 0.0241(14) Uani 1 1 d . . .
C2 C -0.1006(6) 0.8185(2) 0.6415(3) 0.0279(14) Uani 1 1 d . . .
C3 C -0.1917(6) 0.8249(2) 0.6933(3) 0.0274(14) Uani 1 1 d . . .
C4 C -0.2232(5) 0.8712(2) 0.7148(3) 0.0259(14) Uani 1 1 d . . .
C5 C -0.1721(6) 0.9119(2) 0.6821(3) 0.0258(14) Uani 1 1 d . . .
C6 C -0.0807(6) 0.9060(2) 0.6299(3) 0.0261(14) Uani 1 1 d . . .
C7 C -0.1811(7) 0.7638(3) 0.5487(4) 0.058(2) Uani 1 1 d . . .
H7A H -0.1696 0.7325 0.5288 0.070 Uiso 1 1 calc R . .
H7B H -0.1640 0.7883 0.5159 0.070 Uiso 1 1 calc R . .
H7C H -0.2708 0.7669 0.5630 0.070 Uiso 1 1 calc R . .
C8 C -0.0833(6) 0.7696(2) 0.6096(3) 0.0329(15) Uani 1 1 d . . .
H8A H -0.0991 0.7448 0.6422 0.039 Uiso 1 1 calc R . .
H8B H 0.0066 0.7662 0.5955 0.039 Uiso 1 1 calc R . .
C9 C -0.4649(6) 0.8798(3) 0.7469(4) 0.049(2) Uani 1 1 d . . .
H9A H -0.5209 0.8836 0.7846 0.059 Uiso 1 1 calc R . .
H9B H -0.4880 0.8504 0.7235 0.059 Uiso 1 1 calc R . .
H9C H -0.4775 0.9066 0.7168 0.059 Uiso 1 1 calc R . .
C10 C -0.3196(6) 0.8776(2) 0.7720(3) 0.0299(15) Uani 1 1 d . . .
H10A H -0.3082 0.8512 0.8031 0.036 Uiso 1 1 calc R . .
H10B H -0.2977 0.9069 0.7960 0.036 Uiso 1 1 calc R . .
C11 C -0.1507(6) 0.9627(2) 0.5361(3) 0.0350(16) Uani 1 1 d . . .
H11A H -0.1228 0.9902 0.5109 0.042 Uiso 1 1 calc R . .
H11B H -0.2313 0.9703 0.5582 0.042 Uiso 1 1 calc R . .
H11C H -0.1665 0.9359 0.5061 0.042 Uiso 1 1 calc R . .
C12 C -0.0416(6) 0.9493(2) 0.5890(3) 0.0270(14) Uani 1 1 d . . .
H12A H 0.0395 0.9424 0.5668 0.032 Uiso 1 1 calc R . .
H12B H -0.0251 0.9763 0.6186 0.032 Uiso 1 1 calc R . .
C13 C 0.0999(5) 0.8529(2) 0.5849(3) 0.0264(14) Uani 1 1 d . . .
H13A H 0.1028 0.8227 0.5613 0.032 Uiso 1 1 calc R . .
H13B H 0.1141 0.8784 0.5532 0.032 Uiso 1 1 calc R . .
C14 C 0.2178(5) 0.9003(2) 0.6739(3) 0.0238(13) Uani 1 1 d . . .
H14A H 0.2555 0.8953 0.7186 0.029 Uiso 1 1 calc R . .
H14B H 0.1298 0.9133 0.6779 0.029 Uiso 1 1 calc R . .
C15 C 0.3009(6) 0.9362(2) 0.6387(3) 0.0258(14) Uani 1 1 d . . .
C16 C 0.3904(6) 0.9237(2) 0.5904(3) 0.0362(16) Uani 1 1 d . . .
H16 H 0.3897 0.8915 0.5721 0.043 Uiso 1 1 calc R . .
C17 C 0.4812(7) 0.9574(3) 0.5682(3) 0.0423(18) Uani 1 1 d . . .
H17 H 0.5437 0.9489 0.5349 0.051 Uiso 1 1 calc R . .
C18 C 0.4799(7) 1.0028(3) 0.5946(4) 0.0468(19) Uani 1 1 d . . .
H18 H 0.5439 1.0264 0.5814 0.056 Uiso 1 1 calc R . .
C19 C 0.3852(7) 1.0145(2) 0.6405(3) 0.0409(18) Uani 1 1 d . . .
H19 H 0.3835 1.0467 0.6581 0.049 Uiso 1 1 calc R . .
C20 C 0.2045(6) 0.8126(2) 0.6849(3) 0.0277(14) Uani 1 1 d . . .
H20A H 0.1133 0.8050 0.6931 0.033 Uiso 1 1 calc R . .
H20B H 0.2476 0.8213 0.7273 0.033 Uiso 1 1 calc R . .
C21 C 0.2712(6) 0.7683(2) 0.6583(3) 0.0260(14) Uani 1 1 d . . .
C22 C 0.3759(6) 0.7710(2) 0.6142(3) 0.0346(16) Uani 1 1 d . . .
H22 H 0.4034 0.8016 0.5969 0.041 Uiso 1 1 calc R . .
C23 C 0.4389(6) 0.7292(2) 0.5960(3) 0.0391(17) Uani 1 1 d . . .
H23 H 0.5101 0.7303 0.5652 0.047 Uiso 1 1 calc R . .
C24 C 0.3990(7) 0.6854(3) 0.6225(4) 0.0437(18) Uani 1 1 d . . .
H24 H 0.4437 0.6560 0.6116 0.052 Uiso 1 1 calc R . .
C25 C 0.2945(7) 0.6852(2) 0.6645(3) 0.0395(17) Uani 1 1 d . . .
H25 H 0.2660 0.6548 0.6821 0.047 Uiso 1 1 calc R . .
C26 C -0.2424(6) 0.7804(2) 0.7287(3) 0.0342(15) Uani 1 1 d . . .
H26A H -0.3168 0.7892 0.7550 0.041 Uiso 1 1 calc R . .
H26B H -0.2732 0.7573 0.6955 0.041 Uiso 1 1 calc R . .
C27 C -0.0966(6) 0.7898(2) 0.8300(3) 0.0366(16) Uani 1 1 d . . .
H27A H -0.1668 0.7906 0.8614 0.044 Uiso 1 1 calc R . .
H27B H -0.0861 0.8220 0.8129 0.044 Uiso 1 1 calc R . .
C28 C 0.0305(6) 0.7751(2) 0.8670(3) 0.0378(16) Uani 1 1 d . . .
C29 C 0.0599(8) 0.7929(3) 0.9318(4) 0.058(2) Uani 1 1 d . . .
H29 H -0.0031 0.8132 0.9534 0.069 Uiso 1 1 calc R . .
C30 C 0.1787(8) 0.7815(3) 0.9645(4) 0.071(3) Uani 1 1 d . . .
H30 H 0.1990 0.7936 1.0091 0.085 Uiso 1 1 calc R . .
C31 C 0.2684(8) 0.7529(3) 0.9333(4) 0.056(2) Uani 1 1 d . . .
H31 H 0.3526 0.7448 0.9551 0.067 Uiso 1 1 calc R . .
C32 C 0.2336(7) 0.7361(2) 0.8695(4) 0.0401(17) Uani 1 1 d . . .
H32 H 0.2960 0.7160 0.8472 0.048 Uiso 1 1 calc R . .
C33 C -0.1881(6) 0.7118(2) 0.8004(3) 0.0395(17) Uani 1 1 d . . .
H33A H -0.2783 0.7160 0.8135 0.047 Uiso 1 1 calc R . .
H33B H -0.1349 0.7022 0.8395 0.047 Uiso 1 1 calc R . .
C34 C -0.1831(7) 0.6733(2) 0.7473(4) 0.0433(19) Uani 1 1 d . . .
C35 C -0.2926(8) 0.6455(3) 0.7289(5) 0.058(2) Uani 1 1 d . . .
H35 H -0.3755 0.6493 0.7508 0.070 Uiso 1 1 calc R . .
C36 C -0.2793(8) 0.6118(3) 0.6781(5) 0.067(3) Uani 1 1 d . . .
H36 H -0.3540 0.5921 0.6639 0.081 Uiso 1 1 calc R . .
C37 C -0.1602(9) 0.6065(2) 0.6482(4) 0.055(2) Uani 1 1 d . . .
H37 H -0.1501 0.5831 0.6131 0.066 Uiso 1 1 calc R . .
C38 C -0.0528(8) 0.6359(2) 0.6697(4) 0.0477(19) Uani 1 1 d . . .
H38 H 0.0310 0.6324 0.6486 0.057 Uiso 1 1 calc R . .
C39 C -0.2017(6) 0.9624(2) 0.7056(3) 0.0296(15) Uani 1 1 d . . .
H39A H -0.2219 0.9824 0.6669 0.036 Uiso 1 1 calc R . .
H39B H -0.2791 0.9617 0.7324 0.036 Uiso 1 1 calc R . .
C40 C -0.0702(6) 0.9590(2) 0.8118(3) 0.0346(16) Uani 1 1 d . . .
H40A H -0.0734 0.9248 0.8040 0.042 Uiso 1 1 calc R . .
H40B H -0.1433 0.9672 0.8393 0.042 Uiso 1 1 calc R . .
C41 C 0.0586(7) 0.9710(2) 0.8500(3) 0.0396(17) Uani 1 1 d . . .
C42 C 0.0642(8) 0.9656(3) 0.9199(4) 0.062(2) Uani 1 1 d . . .
H42 H -0.0148 0.9580 0.9434 0.074 Uiso 1 1 calc R . .
C43 C 0.1849(9) 0.9712(3) 0.9548(4) 0.075(3) Uani 1 1 d . . .
H43 H 0.1903 0.9674 1.0029 0.090 Uiso 1 1 calc R . .
C44 C 0.2970(8) 0.9821(3) 0.9211(4) 0.058(2) Uani 1 1 d . . .
H44 H 0.3825 0.9846 0.9445 0.070 Uiso 1 1 calc R . .
C45 C 0.2831(7) 0.9894(2) 0.8525(4) 0.0422(18) Uani 1 1 d . . .
H45 H 0.3604 0.9986 0.8287 0.051 Uiso 1 1 calc R . .
C46 C -0.1195(6) 1.0359(2) 0.7566(3) 0.0342(16) Uani 1 1 d . . .
H46A H -0.0709 1.0475 0.7961 0.041 Uiso 1 1 calc R . .
H46B H -0.2130 1.0395 0.7637 0.041 Uiso 1 1 calc R . .
C47 C -0.0827(6) 1.0652(2) 0.6963(3) 0.0325(15) Uani 1 1 d . . .
C48 C -0.1732(7) 1.0936(2) 0.6610(3) 0.0423(18) Uani 1 1 d . . .
H48 H -0.2645 1.0949 0.6734 0.051 Uiso 1 1 calc R . .
C49 C -0.1303(8) 1.1207(2) 0.6067(4) 0.050(2) Uani 1 1 d . . .
H49 H -0.1920 1.1401 0.5803 0.060 Uiso 1 1 calc R . .
C50 C 0.0018(8) 1.1189(2) 0.5918(4) 0.0445(18) Uani 1 1 d . . .
H50 H 0.0347 1.1381 0.5557 0.053 Uiso 1 1 calc R . .
C51 C 0.0866(7) 1.0892(2) 0.6293(3) 0.0388(17) Uani 1 1 d . . .
H51 H 0.1786 1.0877 0.6180 0.047 Uiso 1 1 calc R . .
B1 B 0.4594(7) 0.3447(3) 0.0738(4) 0.0367(19) Uani 1 1 d D . .
F1 F 0.3430(6) 0.3669(3) 0.0639(4) 0.140(3) Uani 1 1 d D A .
F2 F 0.4268(14) 0.2983(4) 0.0759(11) 0.104(7) Uani 0.57(3) 1 d PD A 1
F3 F 0.5603(15) 0.3504(7) 0.0330(10) 0.103(7) Uani 0.57(3) 1 d PD A 1
F4 F 0.5097(14) 0.3576(9) 0.1360(6) 0.117(8) Uani 0.57(3) 1 d PD A 1
F2B F 0.488(3) 0.3265(10) 0.0133(7) 0.114(9) Uani 0.43(3) 1 d PD A 2
F3B F 0.540(2) 0.3828(6) 0.082(2) 0.158(16) Uani 0.43(3) 1 d PD A 2
F4B F 0.479(2) 0.3126(13) 0.1225(17) 0.159(18) Uani 0.43(3) 1 d PD A 2
B2 B -0.3730(8) 1.0475(3) 0.8780(4) 0.042(2) Uani 1 1 d . . .
F5 F -0.3617(5) 0.99905(18) 0.8815(3) 0.101(2) Uani 1 1 d . . .
F6 F -0.4240(4) 1.0619(2) 0.8163(2) 0.0901(18) Uani 1 1 d . . .
F7 F -0.4595(4) 1.06299(17) 0.9265(2) 0.0709(14) Uani 1 1 d . . .
F8 F -0.2503(4) 1.06855(18) 0.8897(2) 0.0669(13) Uani 1 1 d . . .
C52 C -0.6035(10) 1.1067(4) 1.0485(5) 0.090(3) Uani 1 1 d . . .
H52A H -0.5864 1.0845 1.0851 0.107 Uiso 1 1 calc R . .
H52B H -0.5684 1.0928 1.0086 0.107 Uiso 1 1 calc R . .
Cl1 Cl -0.5234(5) 1.16000(15) 1.06616(17) 0.1709(19) Uani 1 1 d . . .
Cl2 Cl -0.7750(3) 1.11457(11) 1.03615(14) 0.1009(9) Uani 1 1 d . . .

loop_
_atom_site_aniso_label
_atom_site_aniso_U_11
_atom_site_aniso_U_22
_atom_site_aniso_U_33
_atom_site_aniso_U_23
_atom_site_aniso_U_13
_atom_site_aniso_U_12
Cu1 0.0396(5) 0.0342(5) 0.0339(5) 0.0047(4) 0.0047(4) -0.0034(4)
Cu2 0.0384(5) 0.0362(5) 0.0308(4) -0.0004(4) 0.0034(4) 0.0018(4)
N1 0.025(3) 0.032(3) 0.026(3) 0.004(2) 0.004(2) 0.000(2)
N2 0.029(3) 0.032(3) 0.031(3) 0.010(3) 0.002(2) 0.000(2)
N3 0.034(3) 0.030(3) 0.023(3) 0.000(2) 0.003(2) 0.000(2)
N4 0.028(3) 0.030(3) 0.033(3) 0.005(2) 0.000(2) -0.003(2)
N5 0.032(3) 0.030(3) 0.032(3) 0.005(2) 0.000(2) 0.002(2)
N6 0.029(3) 0.037(3) 0.034(3) 0.006(3) -0.001(3) 0.002(3)
N7 0.044(4) 0.028(3) 0.042(4) 0.012(3) -0.003(3) -0.003(3)
N8 0.031(3) 0.036(3) 0.036(3) 0.003(3) -0.002(3) 0.001(2)
N9 0.048(4) 0.028(3) 0.025(3) -0.005(3) -0.003(3) 0.000(3)
C1 0.022(3) 0.035(4) 0.015(3) 0.002(3) -0.004(3) -0.002(3)
C2 0.025(3) 0.028(3) 0.030(4) 0.005(3) -0.005(3) 0.003(3)
C3 0.020(3) 0.032(4) 0.030(4) 0.003(3) -0.002(3) -0.002(3)
C4 0.017(3) 0.040(4) 0.021(3) 0.006(3) 0.001(3) -0.002(3)
C5 0.025(3) 0.031(3) 0.021(3) 0.004(3) -0.003(3) 0.003(3)
C6 0.022(3) 0.032(4) 0.024(3) 0.002(3) -0.003(3) 0.001(3)
C7 0.054(5) 0.059(5) 0.060(5) -0.020(4) -0.010(4) -0.006(4)
C8 0.036(4) 0.024(3) 0.038(4) 0.000(3) -0.002(3) -0.003(3)
C9 0.026(4) 0.080(6) 0.042(4) 0.020(4) 0.005(3) 0.003(4)
C10 0.025(3) 0.039(4) 0.025(3) 0.008(3) 0.006(3) -0.002(3)
C11 0.036(4) 0.037(4) 0.032(4) 0.012(3) 0.000(3) 0.007(3)
C12 0.024(3) 0.026(3) 0.032(4) 0.003(3) 0.004(3) -0.002(3)
C13 0.029(3) 0.028(3) 0.022(3) 0.004(3) -0.001(3) 0.000(3)
C14 0.020(3) 0.028(3) 0.023(3) 0.004(3) 0.000(3) 0.001(3)
C15 0.022(3) 0.032(4) 0.024(3) 0.005(3) 0.001(3) 0.003(3)
C16 0.034(4) 0.046(4) 0.029(4) 0.002(3) 0.005(3) 0.003(3)
C17 0.037(4) 0.056(5) 0.035(4) 0.013(4) 0.016(3) 0.000(4)
C18 0.037(4) 0.057(5) 0.047(4) 0.015(4) 0.012(3) -0.009(4)
C19 0.046(4) 0.028(4) 0.048(4) 0.006(3) -0.004(4) -0.009(3)
C20 0.027(3) 0.034(4) 0.022(3) 0.002(3) 0.001(3) 0.003(3)
C21 0.021(3) 0.031(4) 0.026(3) 0.002(3) -0.001(3) 0.000(3)
C22 0.030(4) 0.035(4) 0.039(4) -0.002(3) 0.001(3) -0.001(3)
C23 0.030(4) 0.049(5) 0.038(4) -0.004(4) 0.005(3) 0.007(3)
C24 0.041(4) 0.045(4) 0.046(4) -0.004(4) 0.003(4) 0.014(3)
C25 0.047(4) 0.031(4) 0.041(4) -0.001(3) 0.007(4) 0.002(3)
C26 0.029(4) 0.040(4) 0.033(4) 0.008(3) -0.004(3) -0.004(3)
C27 0.040(4) 0.041(4) 0.029(4) 0.001(3) 0.003(3) 0.011(3)
C28 0.037(4) 0.045(4) 0.032(4) 0.005(3) 0.003(3) 0.008(3)
C29 0.057(5) 0.083(6) 0.032(4) -0.013(4) -0.001(4) 0.022(4)
C30 0.065(6) 0.101(7) 0.044(5) -0.020(5) -0.021(4) 0.024(5)
C31 0.053(5) 0.065(5) 0.048(5) -0.005(4) -0.019(4) 0.014(4)
C32 0.034(4) 0.039(4) 0.047(4) 0.008(3) 0.001(3) 0.006(3)
C33 0.033(4) 0.044(4) 0.042(4) 0.019(4) 0.005(3) -0.004(3)
C34 0.036(4) 0.033(4) 0.060(5) 0.023(4) -0.008(4) -0.008(3)
C35 0.041(5) 0.034(4) 0.097(7) 0.017(5) -0.008(4) 0.000(4)
C36 0.048(5) 0.041(5) 0.110(8) 0.012(5) -0.029(5) -0.002(4)
C37 0.085(6) 0.024(4) 0.055(5) 0.004(4) -0.025(5) -0.006(4)
C38 0.063(5) 0.030(4) 0.050(5) 0.011(4) -0.009(4) 0.002(4)
C39 0.021(3) 0.040(4) 0.027(4) 0.010(3) 0.005(3) 0.001(3)
C40 0.033(4) 0.041(4) 0.029(4) 0.001(3) 0.004(3) 0.002(3)
C41 0.051(5) 0.040(4) 0.027(4) 0.000(3) -0.007(3) 0.002(3)
C42 0.052(5) 0.096(7) 0.035(5) 0.009(4) -0.005(4) -0.016(5)
C43 0.079(7) 0.108(8) 0.036(5) 0.019(5) -0.017(5) -0.015(6)
C44 0.058(5) 0.069(6) 0.046(5) 0.012(4) -0.019(4) -0.001(4)
C45 0.035(4) 0.039(4) 0.052(5) 0.011(4) 0.002(4) 0.001(3)
C46 0.036(4) 0.041(4) 0.026(4) -0.010(3) 0.004(3) 0.002(3)
C47 0.039(4) 0.030(4) 0.028(4) -0.011(3) -0.004(3) 0.009(3)
C48 0.047(4) 0.039(4) 0.041(4) -0.012(4) -0.007(4) 0.005(3)
C49 0.070(6) 0.032(4) 0.046(5) 0.002(4) -0.018(4) 0.009(4)
C50 0.063(5) 0.029(4) 0.042(4) 0.002(3) 0.004(4) -0.001(4)
C51 0.062(5) 0.030(4) 0.024(4) -0.001(3) -0.002(3) -0.003(3)
B1 0.034(5) 0.030(5) 0.047(5) -0.011(4) 0.013(4) 0.005(4)
F1 0.101(5) 0.167(7) 0.150(6) -0.053(5) -0.023(4) 0.082(5)
F2 0.089(9) 0.068(8) 0.154(16) 0.008(8) -0.007(10) -0.014(6)
F3 0.082(10) 0.122(14) 0.108(13) 0.062(10) 0.034(9) 0.007(9)
F4 0.125(11) 0.158(18) 0.068(10) -0.012(11) -0.001(7) -0.035(11)
F2B 0.096(16) 0.16(2) 0.084(12) -0.034(13) 0.029(11) 0.039(14)
F3B 0.136(18) 0.078(13) 0.26(4) -0.004(17) -0.03(2) -0.023(11)
F4B 0.079(16) 0.22(3) 0.18(3) 0.17(3) 0.093(18) 0.082(18)
B2 0.040(5) 0.057(6) 0.030(5) 0.014(4) 0.009(4) 0.013(4)
F5 0.091(4) 0.053(3) 0.163(6) 0.012(4) 0.047(4) 0.012(3)
F6 0.057(3) 0.171(6) 0.043(3) 0.018(3) 0.003(2) 0.023(3)
F7 0.067(3) 0.091(4) 0.056(3) -0.001(3) 0.033(3) 0.011(3)
F8 0.057(3) 0.106(4) 0.037(2) 0.002(3) 0.003(2) -0.009(3)
C52 0.107(8) 0.100(8) 0.066(6) 0.004(6) 0.049(6) -0.002(6)
Cl1 0.246(5) 0.188(4) 0.083(2) 0.007(2) 0.050(3) -0.133(4)
Cl2 0.127(2) 0.106(2) 0.0696(17) -0.0042(16) 0.0045(17) 0.0237(18)

loop_
_atom_type_symbol
_atom_type_description
_atom_type_scat_dispersion_real
_atom_type_scat_dispersion_imag
_atom_type_scat_source
C C 0.0033 0.0016 'International Tables Vol C Tables 4.2.6.8 and 6.1.1.4'
H H 0.0000 0.0000 'International Tables Vol C Tables 4.2.6.8 and 6.1.1.4'
B B 0.0013 0.0007 'International Tables Vol C Tables 4.2.6.8 and 6.1.1.4'
N N 0.0061 0.0033 'International Tables Vol C Tables 4.2.6.8 and 6.1.1.4'
F F 0.0171 0.0103 'International Tables Vol C Tables 4.2.6.8 and 6.1.1.4'
Cu Cu 0.3201 1.2651 'International Tables Vol C Tables 4.2.6.8 and 6.1.1.4'
Cl Cl 0.1484 0.1585 'International Tables Vol C Tables 4.2.6.8 and 6.1.1.4'

loop_
_geom_angle_atom_site_label_1
_geom_angle_atom_site_label_2
_geom_angle_atom_site_label_3
_geom_angle
N7 Cu1 N6 126.9(2)
N7 Cu1 N5 117.0(2)
N6 Cu1 N5 112.6(2)
N7 Cu1 N2 76.3(2)
N6 Cu1 N2 76.57(19)
N5 Cu1 N2 142.05(18)
N8 Cu2 N4 115.5(2)
N8 Cu2 N9 128.4(2)
N4 Cu2 N9 113.0(2)
C14 N1 C20 114.3(5)
C14 N1 C13 113.1(4)
C20 N1 C13 113.4(5)
C27 N2 C33 109.6(5)
C27 N2 C26 111.5(5)
C33 N2 C26 109.1(5)
C27 N2 Cu1 103.3(4)
C33 N2 Cu1 91.3(3)
C26 N2 Cu1 129.6(4)
C40 N3 C46 110.4(5)
C40 N3 C39 110.2(5)
C46 N3 C39 107.8(5)
C15 N4 C19 118.4(5)
C15 N4 Cu2 122.7(4)
C19 N4 Cu2 118.8(4)
C25 N5 C21 118.0(5)
C25 N5 Cu1 118.5(4)
C21 N5 Cu1 123.5(4)
C28 N6 C32 118.7(6)
C28 N6 Cu1 121.4(4)
C32 N6 Cu1 119.9(5)
C34 N7 C38 117.4(6)
C34 N7 Cu1 117.3(5)
C38 N7 Cu1 124.6(5)
C41 N8 C45 118.3(6)
C41 N8 Cu2 121.0(4)
C45 N8 Cu2 120.1(4)
C51 N9 C47 117.4(6)
C51 N9 Cu2 124.5(5)
C47 N9 Cu2 116.1(4)
C2 C1 C6 120.3(5)
C2 C1 C13 119.4(5)
C6 C1 C13 118.9(5)
C1 C2 C3 119.4(5)
C1 C2 C8 119.9(5)
C3 C2 C8 120.3(5)
C4 C3 C2 119.9(5)
C4 C3 C26 121.4(5)
C2 C3 C26 118.4(5)
C3 C4 C5 120.2(5)
C3 C4 C10 119.4(5)
C5 C4 C10 120.2(5)
C4 C5 C6 120.2(5)
C4 C5 C39 121.3(5)
C6 C5 C39 118.2(5)
C1 C6 C5 118.5(5)
C1 C6 C12 122.0(5)
C5 C6 C12 119.4(5)
C2 C8 C7 110.0(5)
C9 C10 C4 112.8(5)
C6 C12 C11 111.5(5)
N1 C13 C1 109.9(4)
N1 C14 C15 113.7(5)
N4 C15 C16 120.6(6)
N4 C15 C14 115.8(5)
C16 C15 C14 123.3(6)
C15 C16 C17 120.2(6)
C18 C17 C16 118.9(6)
C17 C18 C19 119.1(6)
N4 C19 C18 122.7(6)
N1 C20 C21 113.9(5)
N5 C21 C22 121.4(6)
N5 C21 C20 116.1(5)
C22 C21 C20 122.4(5)
C23 C22 C21 119.2(6)
C22 C23 C24 119.5(6)
C25 C24 C23 118.4(6)
N5 C25 C24 123.5(6)
N2 C26 C3 112.0(5)
N2 C27 C28 114.1(5)
N6 C28 C29 120.4(6)
N6 C28 C27 119.8(6)
C29 C28 C27 119.7(6)
C30 C29 C28 120.0(7)
C31 C30 C29 119.8(7)
C30 C31 C32 117.7(7)
N6 C32 C31 123.3(7)
N2 C33 C34 109.7(5)
N7 C34 C35 123.8(8)
N7 C34 C33 114.1(6)
C35 C34 C33 122.1(7)
C34 C35 C36 117.9(8)
C37 C36 C35 120.2(8)
C36 C37 C38 118.8(8)
N7 C38 C37 121.9(8)
N3 C39 C5 112.6(5)
N3 C40 C41 114.1(5)
N8 C41 C42 121.3(7)
N8 C41 C40 120.4(6)
C42 C41 C40 118.3(6)
C43 C42 C41 119.0(8)
C44 C43 C42 120.3(8)
C43 C44 C45 117.7(7)
N8 C45 C44 123.2(7)
N3 C46 C47 110.4(5)
N9 C47 C48 122.9(6)
N9 C47 C46 114.7(6)
C48 C47 C46 122.4(6)
C47 C48 C49 118.9(7)
C50 C49 C48 118.7(7)
C49 C50 C51 119.0(7)
N9 C51 C50 123.0(7)
F4B B1 F1 121.5(9)
F4B B1 F2 49.8(17)
F1 B1 F2 103.7(9)
F4B B1 F3 115.6(9)
F1 B1 F3 122.7(9)
F2 B1 F3 109.3(12)
F4B B1 F3B 111.9(19)
F1 B1 F3B 100.0(11)
F2 B1 F3B 155.6(12)
F3 B1 F3B 60.6(13)
F4B B1 F2B 111.6(18)
F1 B1 F2B 105.3(10)
F2 B1 F2B 74.2(13)
F3 B1 F2B 45.9(9)
F3B B1 F2B 104.7(16)
F4B B1 F4 58.5(16)
F1 B1 F4 107.5(9)
F2 B1 F4 108.0(11)
F3 B1 F4 104.9(11)
F3B B1 F4 58.7(14)
F2B B1 F4 145.3(14)
F5 B2 F6 111.3(8)
F5 B2 F8 109.9(6)
F6 B2 F8 109.1(6)
F5 B2 F7 108.9(6)
F6 B2 F7 108.0(6)
F8 B2 F7 109.6(7)
Cl1 C52 Cl2 111.9(6)

loop_
_geom_bond_atom_site_label_1
_geom_bond_atom_site_label_2
_geom_bond_distance
Cu1 N7 2.009(6)
Cu1 N6 2.014(6)
Cu1 N5 2.024(5)
Cu1 N2 2.478(5)
Cu2 N8 1.993(6)
Cu2 N4 2.017(5)
Cu2 N9 2.022(5)
N1 C14 1.451(7)
N1 C20 1.456(7)
N1 C13 1.499(7)
N2 C27 1.470(8)
N2 C33 1.480(8)
N2 C26 1.493(7)
N3 C40 1.483(8)
N3 C46 1.484(8)
N3 C39 1.491(7)
N4 C15 1.354(7)
N4 C19 1.354(8)
N5 C25 1.348(8)
N5 C21 1.354(7)
N6 C28 1.334(8)
N6 C32 1.346(8)
N7 C34 1.344(8)
N7 C38 1.355(9)
N8 C41 1.333(8)
N8 C45 1.354(8)
N9 C51 1.345(8)
N9 C47 1.347(8)
C1 C2 1.406(8)
C1 C6 1.409(8)
C1 C13 1.524(8)
C2 C3 1.414(8)
C2 C8 1.509(8)
C3 C4 1.394(8)
C3 C26 1.516(8)
C4 C5 1.407(8)
C4 C10 1.533(8)
C5 C6 1.421(8)
C5 C39 1.509(8)
C6 C12 1.510(8)
C7 C8 1.533(9)
C9 C10 1.521(8)
C11 C12 1.528(8)
C14 C15 1.491(8)
C15 C16 1.385(8)
C16 C17 1.390(9)
C17 C18 1.363(10)
C18 C19 1.382(9)
C20 C21 1.504(8)
C21 C22 1.396(8)
C22 C23 1.374(8)
C23 C24 1.387(9)
C24 C25 1.366(9)
C27 C28 1.500(9)
C28 C29 1.396(9)
C29 C30 1.369(10)
C30 C31 1.366(10)
C31 C32 1.379(10)
C33 C34 1.501(10)
C34 C35 1.378(10)
C35 C36 1.384(12)
C36 C37 1.365(11)
C37 C38 1.402(10)
C40 C41 1.507(9)
C41 C42 1.394(9)
C42 C43 1.377(11)
C43 C44 1.366(11)
C44 C45 1.377(10)
C46 C47 1.503(9)
C47 C48 1.371(9)
C48 C49 1.395(10)
C49 C50 1.371(10)
C50 C51 1.379(9)
B1 F4B 1.321(12)
B1 F1 1.328(7)
B1 F2 1.327(11)
B1 F3 1.333(10)
B1 F3B 1.336(12)
B1 F2B 1.345(12)
B1 F4 1.360(11)
B2 F5 1.349(10)
B2 F6 1.364(9)
B2 F8 1.372(9)
B2 F7 1.391(9)
C52 Cl1 1.711(10)
C52 Cl2 1.742(10)
